data_7133501
loop_
_publ_author_name
'Wei, Rui'
'Wang, Xin-Feng'
'Hu, Chaopeng'
'Liu, Liu Leo'

_publ_section_title
;
 (Phosphino)(stannyl)carbene.
;
_journal_issue 72
_journal_name_full 'Chemical communications (Cambridge, England)'
_journal_page_first 9793
_journal_page_last 9796
_journal_paper_doi 10.1039/d4cc03275f
_journal_volume 60
_journal_year 2024
_chemical_formula_moiety 'C45 H53 N4 P Sn'
_chemical_formula_sum 'C45 H53 N4 P Sn'
_chemical_formula_weight 799.57
_space_group_crystal_system triclinic
_space_group_IT_number 2
_space_group_name_Hall '-P 1'
_space_group_name_H-M_alt 'P -1'
_atom_sites_solution_hydrogens geom
_atom_sites_solution_primary dual
_audit_creation_date 2022-06-28
_audit_creation_method
;
Olex2 1.3
(compiled 2020.11.12 svn.r5f609507 for OlexSys, GUI svn.r6408)
;
_audit_update_record
;
2022-07-12 deposited with the CCDC.	2024-08-13 downloaded from the CCDC.
;
_cell_angle_alpha 89.295(3)
_cell_angle_beta 76.839(3)
_cell_angle_gamma 77.221(3)
_cell_formula_units_Z 2
_cell_length_a 9.9707(5)
_cell_length_b 10.4091(5)
_cell_length_c 20.4298(11)
_cell_measurement_reflns_used 9784
_cell_measurement_temperature 100.0
_cell_measurement_theta_max 68.25
_cell_measurement_theta_min 2.22
_cell_volume 2011.88(18)
_computing_cell_refinement 'SAINT V8.40A (Bruker, 2019)'
_computing_data_reduction 'SAINT V8.40A (Bruker, 2019)'
_computing_molecular_graphics 'Olex2 1.3 (Dolomanov et al., 2009)'
_computing_publication_material 'Olex2 1.3 (Dolomanov et al., 2009)'
_computing_structure_refinement 'XL  (Sheldrick, 2008)'
_computing_structure_solution 'SHELXT 2014/5 (Sheldrick, 2014)'
_diffrn_ambient_temperature 100.0
_diffrn_measured_fraction_theta_full 0.982
_diffrn_measured_fraction_theta_max 0.976
_diffrn_measurement_device_type 'Bruker APEX-II CCD'
_diffrn_measurement_method '\f and \w scans'
_diffrn_radiation_type CuK\a
_diffrn_radiation_wavelength 1.54178
_diffrn_reflns_av_R_equivalents 0.0515
_diffrn_reflns_av_unetI/netI 0.0456
_diffrn_reflns_Laue_measured_fraction_full 0.982
_diffrn_reflns_Laue_measured_fraction_max 0.976
_diffrn_reflns_limit_h_max 12
_diffrn_reflns_limit_h_min -12
_diffrn_reflns_limit_k_max 12
_diffrn_reflns_limit_k_min -12
_diffrn_reflns_limit_l_max 24
_diffrn_reflns_limit_l_min -23
_diffrn_reflns_number 28065
_diffrn_reflns_point_group_measured_fraction_full 0.982
_diffrn_reflns_point_group_measured_fraction_max 0.976
_diffrn_reflns_theta_full 67.679
_diffrn_reflns_theta_max 68.439
_diffrn_reflns_theta_min 2.223
_diffrn_source_current 1.11
_diffrn_source_power 0.0555
_diffrn_source_voltage 50.0
_diffrn_standards_number 0
_exptl_absorpt_coefficient_mu 5.691
_exptl_absorpt_correction_T_max 0.7531
_exptl_absorpt_correction_T_min 0.5557
_exptl_absorpt_correction_type multi-scan
_exptl_absorpt_process_details
;
SADABS-2016/2 (Bruker,2016/2) was used for absorption correction.
wR2(int) was 0.1164 before and 0.0774 after correction.
The Ratio of minimum to maximum transmission is 0.7379.
The \l/2 correction factor is Not present.
;
_exptl_crystal_colour 'clear light colourless'
_exptl_crystal_colour_lustre clear
_exptl_crystal_colour_modifier light
_exptl_crystal_colour_primary colourless
_exptl_crystal_density_diffrn 1.320
_exptl_crystal_description block
_exptl_crystal_F_000 832
_exptl_crystal_size_max 0.2
_exptl_crystal_size_mid 0.1
_exptl_crystal_size_min 0.1
_refine_diff_density_max 1.232
_refine_diff_density_min -0.643
_refine_diff_density_rms 0.070
_refine_ls_extinction_method none
_refine_ls_goodness_of_fit_ref 1.023
_refine_ls_hydrogen_treatment constr
_refine_ls_matrix_type full
_refine_ls_number_parameters 468
_refine_ls_number_reflns 7217
_refine_ls_number_restraints 0
_refine_ls_restrained_S_all 1.023
_refine_ls_R_factor_all 0.0328
_refine_ls_R_factor_gt 0.0303
_refine_ls_shift/su_max 0.002
_refine_ls_shift/su_mean 0.000
_refine_ls_structure_factor_coef Fsqd
_refine_ls_weighting_details 'w=1/[\s^2^(Fo^2^)+2.9061P] where P=(Fo^2^+2Fc^2^)/3'
_refine_ls_weighting_scheme calc
_refine_ls_wR_factor_gt 0.0695
_refine_ls_wR_factor_ref 0.0707
_reflns_Friedel_coverage 0.000
_reflns_number_gt 6777
_reflns_number_total 7217
_reflns_threshold_expression 'I > 2\s(I)'
_cod_data_source_file d4cc03275f2.cif
_cod_data_source_block 1
_cod_depositor_comments 'Adding full bibliography for 7133500--7133504.cif.'
_cod_database_code 7133501
_shelx_shelxl_version_number 2018/3
_shelx_space_group_comment
;
The symmetry employed for this shelxl refinement is uniquely defined
by the following loop, which should always be used as a source of
symmetry information in preference to the above space-group names.
They are only intended as comments.
;
_olex2_refinement_description
;
1. Fixed Uiso
 At 1.2 times of:
  All C(H) groups, All C(H,H) groups
 At 1.5 times of:
  All C(H,H,H) groups
2.a Ternary CH refined with riding coordinates:
 C00B(H00c), C00L(H00L), C00M(H00M), C00S(H00S)
2.b Secondary CH2 refined with riding coordinates:
 C008(H00a,H00b), C00C(H00d,H00e)
2.c Aromatic/amide H refined with riding coordinates:
 C00I(H00I), C00N(H00N), C00O(H00O), C00P(H00P), C00Q(H00Q), C00R(H00R),
 C00T(H00T), C00U(H00U), C00W(H00W), C00Y(H00Y), C00Z(H00Z), C010(H010),
 C011(H011), C013(H013), C015(H015), C01A(H01s), C01B(H01t), C01C(H01u),
 C01D(H01v), C01E(H01w), C01F(H01x)
2.d Idealised Me refined as rotating group:
 C00V(H00f,H00g,H00h), C00X(H00j,H00k,H00v), C012(H01a,H01b,H01c), C014(H01d,
 H01e,H01f), C016(H01g,H01h,H01i), C017(H01j,H01k,H01l), C018(H01m,H01n,H01o),
 C019(H01p,H01q,H01r)
;
_olex2_submission_special_instructions 'No special instructions were received'

loop_
_space_group_symop_operation_xyz
'x, y, z'
'-x, -y, -z'

loop_
_atom_site_label
_atom_site_type_symbol
_atom_site_fract_x
_atom_site_fract_y
_atom_site_fract_z
_atom_site_U_iso_or_equiv
_atom_site_adp_type
_atom_site_occupancy
_atom_site_site_symmetry_order
_atom_site_calc_flag
_atom_site_refinement_flags_posn
_atom_site_refinement_flags_adp
_atom_site_refinement_flags_occupancy
_atom_site_disorder_assembly
_atom_site_disorder_group
Sn01 Sn 0.32411(2) 0.59203(2) 0.77237(2) 0.01696(6) Uani 1 1 d . . . . .
P002 P 0.63788(6) 0.68879(6) 0.72998(3) 0.01532(14) Uani 1 1 d . . . . .
N003 N 0.7656(2) 0.67278(19) 0.77440(10) 0.0138(4) Uani 1 1 d . . . . .
N004 N 0.7654(2) 0.6409(2) 0.65771(10) 0.0141(4) Uani 1 1 d . . . . .
N005 N 0.6191(2) 0.4288(2) 0.73770(11) 0.0209(5) Uani 1 1 d . . . . .
C006 C 0.5487(3) 0.5521(3) 0.74583(13) 0.0191(5) Uani 1 1 d . . . . .
C007 C 0.2553(3) 0.7263(3) 0.70002(13) 0.0196(5) Uani 1 1 d . . . . .
C008 C 0.9028(3) 0.5934(3) 0.73898(13) 0.0197(5) Uani 1 1 d . . . . .
H00A H 0.907916 0.498351 0.746198 0.024 Uiso 1 1 calc R U . . .
H00B H 0.980719 0.619011 0.754413 0.024 Uiso 1 1 calc R U . . .
C009 C 0.7357(2) 0.6714(2) 0.59285(12) 0.0132(5) Uani 1 1 d . . . . .
C00A C 0.7324(2) 0.7057(2) 0.84509(12) 0.0148(5) Uani 1 1 d . . . . .
C00B C 0.7407(3) 0.4646(3) 0.87301(14) 0.0201(6) Uani 1 1 d . . . . .
H00C H 0.747712 0.458599 0.823487 0.024 Uiso 1 1 calc R U . . .
C00C C 0.9104(3) 0.6236(3) 0.66518(13) 0.0195(5) Uani 1 1 d . . . . .
H00D H 0.945323 0.704966 0.653993 0.023 Uiso 1 1 calc R U . . .
H00E H 0.973881 0.549845 0.635493 0.023 Uiso 1 1 calc R U . . .
C00D C 0.7035(3) 0.8034(2) 0.57363(13) 0.0161(5) Uani 1 1 d . . . . .
N00E N 0.6844(3) 0.3230(2) 0.72990(13) 0.0301(6) Uani 1 1 d . . . . .
C00F C 0.7189(3) 0.6088(3) 0.89300(13) 0.0182(5) Uani 1 1 d . . . . .
C00G C 0.2662(3) 0.4065(3) 0.77502(14) 0.0209(6) Uani 1 1 d . . . . .
C00H C 0.7388(3) 0.5671(2) 0.54899(13) 0.0167(5) Uani 1 1 d . . . . .
C00I C 0.3353(3) 0.7272(3) 0.63456(14) 0.0230(6) Uani 1 1 d . . . . .
H00I H 0.418327 0.660131 0.619117 0.028 Uiso 1 1 calc R U . . .
C00J C 0.7106(3) 0.8390(3) 0.86615(13) 0.0177(5) Uani 1 1 d . . . . .
C00K C 0.2447(3) 0.6966(3) 0.86767(13) 0.0205(6) Uani 1 1 d . . . . .
C00L C 0.7263(3) 0.9485(3) 0.81699(14) 0.0210(6) Uani 1 1 d . . . . .
H00L H 0.774015 0.906964 0.771332 0.025 Uiso 1 1 calc R U . . .
C00M C 0.7013(3) 0.9198(2) 0.61821(13) 0.0182(5) Uani 1 1 d . . . . .
H00M H 0.725974 0.884527 0.660755 0.022 Uiso 1 1 calc R U . . .
C00N C 0.7092(3) 0.5961(3) 0.48631(13) 0.0204(6) Uani 1 1 d . . . . .
H00N H 0.711946 0.526362 0.456121 0.024 Uiso 1 1 calc R U . . .
C00O C 0.6705(3) 0.8717(3) 0.93467(14) 0.0243(6) Uani 1 1 d . . . . .
H00O H 0.651480 0.961607 0.949226 0.029 Uiso 1 1 calc R U . . .
C00P C 0.1334(3) 0.8251(3) 0.72102(14) 0.0240(6) Uani 1 1 d . . . . .
H00P H 0.077751 0.826172 0.765520 0.029 Uiso 1 1 calc R U . . .
C00Q C 0.6737(3) 0.8268(3) 0.51044(13) 0.0191(5) Uani 1 1 d . . . . .
H00Q H 0.651475 0.915026 0.496788 0.023 Uiso 1 1 calc R U . . .
C00R C 0.2684(3) 0.3315(3) 0.83217(16) 0.0280(6) Uani 1 1 d . . . . .
H00R H 0.292036 0.365517 0.869914 0.034 Uiso 1 1 calc R U . . .
C00S C 0.7688(3) 0.4243(2) 0.56869(13) 0.0182(5) Uani 1 1 d . . . . .
H00S H 0.792715 0.421856 0.613713 0.022 Uiso 1 1 calc R U . . .
C00T C 0.2300(3) 0.3549(3) 0.72091(15) 0.0284(6) Uani 1 1 d . . . . .
H00T H 0.227015 0.404481 0.681711 0.034 Uiso 1 1 calc R U . . .
C00U C 0.2945(3) 0.8254(3) 0.59163(14) 0.0243(6) Uani 1 1 d . . . . .
H00U H 0.350481 0.825749 0.547284 0.029 Uiso 1 1 calc R U . . .
C00V C 0.5539(3) 1.0111(3) 0.63684(15) 0.0253(6) Uani 1 1 d . . . . .
H00F H 0.555296 1.084561 0.666022 0.038 Uiso 1 1 calc R U . . .
H00G H 0.485812 0.961602 0.660601 0.038 Uiso 1 1 calc R U . . .
H00H H 0.526313 1.045479 0.595820 0.038 Uiso 1 1 calc R U . . .
C00W C 0.6845(3) 0.6463(3) 0.96126(14) 0.0250(6) Uani 1 1 d . . . . .
H00W H 0.679639 0.580630 0.993876 0.030 Uiso 1 1 calc R U . . .
C00X C 0.6152(3) 0.4070(3) 0.90837(15) 0.0279(6) Uani 1 1 d . . . . .
H00J H 0.613752 0.400087 0.956399 0.042 Uiso 1 1 calc R U . . .
H00K H 0.624764 0.319262 0.888527 0.042 Uiso 1 1 calc R U . . .
H00V H 0.526907 0.464866 0.902758 0.042 Uiso 1 1 calc R U . . .
C00Y C 0.1730(3) 0.9226(3) 0.61320(14) 0.0254(6) Uani 1 1 d . . . . .
H00Y H 0.145074 0.989345 0.583756 0.030 Uiso 1 1 calc R U . . .
C00Z C 0.6757(3) 0.7256(3) 0.46752(13) 0.0210(6) Uani 1 1 d . . . . .
H00Z H 0.654162 0.744241 0.424958 0.025 Uiso 1 1 calc R U . . .
C010 C 0.6577(3) 0.7767(3) 0.98224(14) 0.0282(6) Uani 1 1 d . . . . .
H010 H 0.630587 0.801129 1.028842 0.034 Uiso 1 1 calc R U . . .
C011 C 0.1049(3) 0.7091(3) 0.90241(15) 0.0300(7) Uani 1 1 d . . . . .
H011 H 0.046163 0.662752 0.886179 0.036 Uiso 1 1 calc R U . . .
C012 C 0.8800(3) 0.3852(3) 0.88630(16) 0.0302(7) Uani 1 1 d . . . . .
H01A H 0.958676 0.419962 0.860281 0.045 Uiso 1 1 calc R U . . .
H01B H 0.892712 0.292442 0.872780 0.045 Uiso 1 1 calc R U . . .
H01C H 0.877703 0.392224 0.934351 0.045 Uiso 1 1 calc R U . . .
C013 C 0.0922(3) 0.9220(3) 0.67793(15) 0.0280(6) Uani 1 1 d . . . . .
H013 H 0.008257 0.988219 0.692872 0.034 Uiso 1 1 calc R U . . .
C014 C 0.8943(3) 0.3388(3) 0.51897(15) 0.0235(6) Uani 1 1 d . . . . .
H01D H 0.870535 0.333933 0.475214 0.035 Uiso 1 1 calc R U . . .
H01E H 0.915874 0.249858 0.535904 0.035 Uiso 1 1 calc R U . . .
H01F H 0.976846 0.377707 0.513928 0.035 Uiso 1 1 calc R U . . .
C015 C 0.3278(3) 0.7652(3) 0.89310(15) 0.0300(7) Uani 1 1 d . . . . .
H015 H 0.423676 0.757592 0.870223 0.036 Uiso 1 1 calc R U . . .
C016 C 0.8124(3) 0.9953(3) 0.58456(15) 0.0248(6) Uani 1 1 d . . . . .
H01G H 0.785911 1.037749 0.544843 0.037 Uiso 1 1 calc R U . . .
H01H H 0.904692 0.933937 0.570918 0.037 Uiso 1 1 calc R U . . .
H01I H 0.817690 1.062690 0.616392 0.037 Uiso 1 1 calc R U . . .
C017 C 0.6353(3) 0.3695(3) 0.57559(15) 0.0234(6) Uani 1 1 d . . . . .
H01J H 0.557484 0.423840 0.608905 0.035 Uiso 1 1 calc R U . . .
H01K H 0.653908 0.278547 0.590232 0.035 Uiso 1 1 calc R U . . .
H01L H 0.609514 0.371120 0.532031 0.035 Uiso 1 1 calc R U . . .
C018 C 0.8168(3) 1.0370(3) 0.83567(16) 0.0280(6) Uani 1 1 d . . . . .
H01M H 0.766673 1.086540 0.877880 0.042 Uiso 1 1 calc R U . . .
H01N H 0.835015 1.098615 0.799827 0.042 Uiso 1 1 calc R U . . .
H01O H 0.906820 0.982388 0.841277 0.042 Uiso 1 1 calc R U . . .
C019 C 0.5808(3) 1.0318(3) 0.81351(16) 0.0296(7) Uani 1 1 d . . . . .
H01P H 0.526074 0.975786 0.798058 0.044 Uiso 1 1 calc R U . . .
H01Q H 0.592647 1.102352 0.781979 0.044 Uiso 1 1 calc R U . . .
H01R H 0.530542 1.070494 0.858266 0.044 Uiso 1 1 calc R U . . .
C01A C 0.2365(3) 0.2082(3) 0.83460(18) 0.0340(7) Uani 1 1 d . . . . .
H01S H 0.237982 0.158519 0.873850 0.041 Uiso 1 1 calc R U . . .
C01B C 0.0505(3) 0.7887(4) 0.96058(15) 0.0370(8) Uani 1 1 d . . . . .
H01T H -0.045223 0.796576 0.983806 0.044 Uiso 1 1 calc R U . . .
C01C C 0.2028(3) 0.1580(3) 0.78005(17) 0.0344(7) Uani 1 1 d . . . . .
H01U H 0.182709 0.072841 0.781312 0.041 Uiso 1 1 calc R U . . .
C01D C 0.1344(3) 0.8567(3) 0.98500(16) 0.0361(8) Uani 1 1 d . . . . .
H01V H 0.096835 0.911414 1.024742 0.043 Uiso 1 1 calc R U . . .
C01E C 0.1981(4) 0.2310(3) 0.72353(17) 0.0377(8) Uani 1 1 d . . . . .
H01W H 0.172991 0.196739 0.686273 0.045 Uiso 1 1 calc R U . . .
C01F C 0.2733(4) 0.8441(3) 0.95105(17) 0.0371(8) Uani 1 1 d . . . . .
H01X H 0.331838 0.890125 0.967632 0.044 Uiso 1 1 calc R U . . .

loop_
_atom_site_aniso_label
_atom_site_aniso_U_11
_atom_site_aniso_U_22
_atom_site_aniso_U_33
_atom_site_aniso_U_23
_atom_site_aniso_U_13
_atom_site_aniso_U_12
Sn01 0.01498(9) 0.02159(10) 0.01516(10) -0.00194(7) -0.00236(6) -0.00688(6)
P002 0.0170(3) 0.0189(3) 0.0117(3) 0.0008(3) -0.0033(2) -0.0076(2)
N003 0.0157(10) 0.0140(10) 0.0117(11) -0.0011(8) -0.0037(8) -0.0030(8)
N004 0.0159(10) 0.0153(10) 0.0113(11) 0.0006(8) -0.0028(8) -0.0044(8)
N005 0.0227(11) 0.0203(12) 0.0205(12) 0.0017(9) -0.0036(9) -0.0077(10)
C006 0.0178(12) 0.0200(13) 0.0191(14) -0.0006(11) -0.0020(10) -0.0057(10)
C007 0.0220(13) 0.0217(13) 0.0191(14) -0.0016(11) -0.0063(11) -0.0115(11)
C008 0.0168(12) 0.0228(13) 0.0167(14) -0.0002(11) -0.0031(10) 0.0005(10)
C009 0.0135(11) 0.0164(12) 0.0100(12) 0.0001(10) -0.0006(9) -0.0060(9)
C00A 0.0127(11) 0.0204(13) 0.0121(13) -0.0004(10) -0.0036(9) -0.0048(10)
C00B 0.0209(13) 0.0198(13) 0.0190(14) 0.0036(11) -0.0034(11) -0.0048(11)
C00C 0.0153(12) 0.0257(14) 0.0154(13) -0.0011(11) -0.0018(10) -0.0022(10)
C00D 0.0163(12) 0.0179(12) 0.0144(13) 0.0014(10) -0.0027(10) -0.0057(10)
N00E 0.0358(14) 0.0206(13) 0.0322(15) 0.0011(11) -0.0055(11) -0.0053(11)
C00F 0.0140(12) 0.0229(13) 0.0184(14) 0.0016(11) -0.0051(10) -0.0045(10)
C00G 0.0128(12) 0.0209(13) 0.0278(15) -0.0024(12) -0.0014(11) -0.0048(10)
C00H 0.0140(12) 0.0199(13) 0.0154(13) 0.0004(10) 0.0006(10) -0.0062(10)
C00I 0.0227(14) 0.0267(14) 0.0204(15) -0.0046(12) -0.0061(11) -0.0054(11)
C00J 0.0159(12) 0.0213(13) 0.0167(13) -0.0028(11) -0.0041(10) -0.0054(10)
C00K 0.0197(13) 0.0235(14) 0.0177(14) 0.0015(11) -0.0049(11) -0.0033(11)
C00L 0.0280(14) 0.0184(13) 0.0171(14) -0.0029(11) -0.0051(11) -0.0060(11)
C00M 0.0277(14) 0.0147(12) 0.0146(13) 0.0024(10) -0.0077(11) -0.0070(11)
C00N 0.0226(13) 0.0244(14) 0.0155(13) -0.0031(11) -0.0031(11) -0.0091(11)
C00O 0.0293(15) 0.0239(14) 0.0193(15) -0.0053(12) -0.0058(12) -0.0048(12)
C00P 0.0275(14) 0.0262(14) 0.0170(14) -0.0023(12) -0.0010(11) -0.0077(12)
C00Q 0.0240(13) 0.0179(13) 0.0170(14) 0.0049(11) -0.0061(11) -0.0072(10)
C00R 0.0242(14) 0.0317(16) 0.0328(17) 0.0040(13) -0.0125(13) -0.0102(12)
C00S 0.0207(13) 0.0161(12) 0.0178(14) -0.0016(10) -0.0032(10) -0.0055(10)
C00T 0.0305(15) 0.0285(15) 0.0252(16) -0.0070(13) -0.0003(12) -0.0102(12)
C00U 0.0241(14) 0.0327(16) 0.0177(14) -0.0011(12) -0.0032(11) -0.0109(12)
C00V 0.0306(15) 0.0205(14) 0.0247(15) -0.0028(12) -0.0081(12) -0.0032(12)
C00W 0.0286(15) 0.0318(16) 0.0155(14) 0.0067(12) -0.0055(11) -0.0082(12)
C00X 0.0288(15) 0.0244(15) 0.0306(17) 0.0043(13) -0.0026(13) -0.0110(12)
C00Y 0.0289(15) 0.0273(15) 0.0235(15) 0.0034(12) -0.0092(12) -0.0108(12)
C00Z 0.0250(14) 0.0272(14) 0.0124(13) 0.0002(11) -0.0070(11) -0.0067(11)
C010 0.0313(15) 0.0382(17) 0.0142(14) -0.0044(12) -0.0040(12) -0.0072(13)
C011 0.0248(15) 0.0438(18) 0.0225(16) -0.0024(14) -0.0059(12) -0.0094(13)
C012 0.0270(15) 0.0239(15) 0.0393(18) 0.0064(13) -0.0095(13) -0.0032(12)
C013 0.0285(15) 0.0259(15) 0.0279(16) -0.0012(13) -0.0050(12) -0.0042(12)
C014 0.0228(14) 0.0183(13) 0.0271(16) -0.0031(12) 0.0006(12) -0.0063(11)
C015 0.0267(15) 0.0353(16) 0.0274(17) -0.0090(13) -0.0034(13) -0.0080(13)
C016 0.0320(15) 0.0192(13) 0.0271(16) 0.0010(12) -0.0097(12) -0.0105(12)
C017 0.0234(14) 0.0169(13) 0.0291(16) -0.0013(12) -0.0007(12) -0.0079(11)
C018 0.0304(15) 0.0211(14) 0.0328(17) -0.0031(12) -0.0040(13) -0.0093(12)
C019 0.0372(17) 0.0223(14) 0.0314(17) 0.0002(13) -0.0142(14) -0.0049(13)
C01A 0.0274(15) 0.0297(16) 0.046(2) 0.0116(15) -0.0095(14) -0.0078(13)
C01B 0.0229(15) 0.058(2) 0.0216(16) -0.0026(15) -0.0009(12) 0.0046(14)
C01C 0.0313(16) 0.0216(15) 0.046(2) -0.0056(14) 0.0024(14) -0.0090(13)
C01D 0.0418(18) 0.0378(18) 0.0211(16) -0.0078(14) -0.0106(14) 0.0108(14)
C01E 0.0436(19) 0.0367(18) 0.0323(18) -0.0125(15) 0.0021(15) -0.0183(15)
C01F 0.0419(19) 0.0370(18) 0.0340(19) -0.0150(15) -0.0139(15) -0.0062(15)

loop_
_atom_type_symbol
_atom_type_description
_atom_type_scat_dispersion_real
_atom_type_scat_dispersion_imag
_atom_type_scat_source
C C 0.0181 0.0091 'International Tables Vol C Tables 4.2.6.8 and 6.1.1.4'
H H 0.0000 0.0000 'International Tables Vol C Tables 4.2.6.8 and 6.1.1.4'
N N 0.0311 0.0180 'International Tables Vol C Tables 4.2.6.8 and 6.1.1.4'
P P 0.2955 0.4335 'International Tables Vol C Tables 4.2.6.8 and 6.1.1.4'
Sn Sn 0.0259 5.4591 'International Tables Vol C Tables 4.2.6.8 and 6.1.1.4'

loop_
_geom_angle_atom_site_label_1
_geom_angle_atom_site_label_2
_geom_angle_atom_site_label_3
_geom_angle
_geom_angle_site_symmetry_1
_geom_angle_site_symmetry_3
_geom_angle_publ_flag
C006 Sn01 C007 105.67(10) . . ?
C006 Sn01 C00G 106.83(10) . . ?
C006 Sn01 C00K 110.56(10) . . ?
C00G Sn01 C007 116.61(10) . . ?
C00G Sn01 C00K 111.24(10) . . ?
C00K Sn01 C007 105.78(10) . . ?
N003 P002 N004 89.86(10) . . ?
N003 P002 C006 110.24(11) . . ?
N004 P002 C006 104.55(11) . . ?
C008 N003 P002 113.76(16) . . ?
C00A N003 P002 121.91(16) . . ?
C00A N003 C008 122.60(19) . . ?
C009 N004 P002 120.86(16) . . ?
C009 N004 C00C 118.94(19) . . ?
C00C N004 P002 114.93(16) . . ?
N00E N005 C006 177.7(3) . . ?
P002 C006 Sn01 119.56(13) . . ?
N005 C006 Sn01 118.54(18) . . ?
N005 C006 P002 121.78(19) . . ?
C00I C007 Sn01 122.5(2) . . ?
C00P C007 Sn01 118.76(19) . . ?
C00P C007 C00I 118.4(2) . . ?
N003 C008 H00A 110.9 . . ?
N003 C008 H00B 110.9 . . ?
N003 C008 C00C 104.18(19) . . ?
H00A C008 H00B 108.9 . . ?
C00C C008 H00A 110.9 . . ?
C00C C008 H00B 110.9 . . ?
C00D C009 N004 120.7(2) . . ?
C00H C009 N004 118.7(2) . . ?
C00H C009 C00D 120.6(2) . . ?
C00F C00A N003 121.2(2) . . ?
C00F C00A C00J 120.0(2) . . ?
C00J C00A N003 118.7(2) . . ?
C00F C00B H00C 107.6 . . ?
C00F C00B C00X 111.7(2) . . ?
C00F C00B C012 110.6(2) . . ?
C00X C00B H00C 107.6 . . ?
C012 C00B H00C 107.6 . . ?
C012 C00B C00X 111.4(2) . . ?
N004 C00C C008 104.8(2) . . ?
N004 C00C H00D 110.8 . . ?
N004 C00C H00E 110.8 . . ?
C008 C00C H00D 110.8 . . ?
C008 C00C H00E 110.8 . . ?
H00D C00C H00E 108.9 . . ?
C009 C00D C00M 123.0(2) . . ?
C00Q C00D C009 118.0(2) . . ?
C00Q C00D C00M 119.0(2) . . ?
C00A C00F C00B 122.1(2) . . ?
C00W C00F C00A 119.0(2) . . ?
C00W C00F C00B 119.0(2) . . ?
C00R C00G Sn01 119.5(2) . . ?
C00T C00G Sn01 122.2(2) . . ?
C00T C00G C00R 118.3(3) . . ?
C009 C00H C00S 122.0(2) . . ?
C00N C00H C009 119.0(2) . . ?
C00N C00H C00S 119.0(2) . . ?
C007 C00I H00I 119.7 . . ?
C00U C00I C007 120.5(3) . . ?
C00U C00I H00I 119.7 . . ?
C00A C00J C00L 122.7(2) . . ?
C00O C00J C00A 118.6(2) . . ?
C00O C00J C00L 118.7(2) . . ?
C011 C00K Sn01 121.1(2) . . ?
C015 C00K Sn01 120.4(2) . . ?
C015 C00K C011 118.2(3) . . ?
C00J C00L H00L 108.2 . . ?
C00J C00L C018 111.9(2) . . ?
C00J C00L C019 110.4(2) . . ?
C018 C00L H00L 108.2 . . ?
C018 C00L C019 109.9(2) . . ?
C019 C00L H00L 108.2 . . ?
C00D C00M H00M 107.8 . . ?
C00D C00M C00V 111.2(2) . . ?
C00D C00M C016 110.9(2) . . ?
C00V C00M H00M 107.8 . . ?
C016 C00M H00M 107.8 . . ?
C016 C00M C00V 111.1(2) . . ?
C00H C00N H00N 119.6 . . ?
C00Z C00N C00H 120.7(2) . . ?
C00Z C00N H00N 119.6 . . ?
C00J C00O H00O 119.1 . . ?
C010 C00O C00J 121.7(3) . . ?
C010 C00O H00O 119.1 . . ?
C007 C00P H00P 119.5 . . ?
C013 C00P C007 120.9(3) . . ?
C013 C00P H00P 119.5 . . ?
C00D C00Q H00Q 119.1 . . ?
C00Z C00Q C00D 121.7(2) . . ?
C00Z C00Q H00Q 119.1 . . ?
C00G C00R H00R 119.5 . . ?
C01A C00R C00G 121.0(3) . . ?
C01A C00R H00R 119.5 . . ?
C00H C00S H00S 107.9 . . ?
C00H C00S C014 112.2(2) . . ?
C00H C00S C017 109.7(2) . . ?
C014 C00S H00S 107.9 . . ?
C014 C00S C017 111.0(2) . . ?
C017 C00S H00S 107.9 . . ?
C00G C00T H00T 119.7 . . ?
C00G C00T C01E 120.5(3) . . ?
C01E C00T H00T 119.7 . . ?
C00I C00U H00U 119.8 . . ?
C00Y C00U C00I 120.3(3) . . ?
C00Y C00U H00U 119.8 . . ?
C00M C00V H00F 109.5 . . ?
C00M C00V H00G 109.5 . . ?
C00M C00V H00H 109.5 . . ?
H00F C00V H00G 109.5 . . ?
H00F C00V H00H 109.5 . . ?
H00G C00V H00H 109.5 . . ?
C00F C00W H00W 119.3 . . ?
C010 C00W C00F 121.3(2) . . ?
C010 C00W H00W 119.3 . . ?
C00B C00X H00J 109.5 . . ?
C00B C00X H00K 109.5 . . ?
C00B C00X H00V 109.5 . . ?
H00J C00X H00K 109.5 . . ?
H00J C00X H00V 109.5 . . ?
H00K C00X H00V 109.5 . . ?
C00U C00Y H00Y 120.2 . . ?
C00U C00Y C013 119.6(3) . . ?
C013 C00Y H00Y 120.2 . . ?
C00N C00Z H00Z 120.0 . . ?
C00Q C00Z C00N 120.0(2) . . ?
C00Q C00Z H00Z 120.0 . . ?
C00O C010 H010 120.4 . . ?
C00W C010 C00O 119.3(3) . . ?
C00W C010 H010 120.4 . . ?
C00K C011 H011 119.7 . . ?
C01B C011 C00K 120.5(3) . . ?
C01B C011 H011 119.7 . . ?
C00B C012 H01A 109.5 . . ?
C00B C012 H01B 109.5 . . ?
C00B C012 H01C 109.5 . . ?
H01A C012 H01B 109.5 . . ?
H01A C012 H01C 109.5 . . ?
H01B C012 H01C 109.5 . . ?
C00P C013 H013 119.9 . . ?
C00Y C013 C00P 120.2(3) . . ?
C00Y C013 H013 119.9 . . ?
C00S C014 H01D 109.5 . . ?
C00S C014 H01E 109.5 . . ?
C00S C014 H01F 109.5 . . ?
H01D C014 H01E 109.5 . . ?
H01D C014 H01F 109.5 . . ?
H01E C014 H01F 109.5 . . ?
C00K C015 H015 119.5 . . ?
C01F C015 C00K 121.1(3) . . ?
C01F C015 H015 119.5 . . ?
C00M C016 H01G 109.5 . . ?
C00M C016 H01H 109.5 . . ?
C00M C016 H01I 109.5 . . ?
H01G C016 H01H 109.5 . . ?
H01G C016 H01I 109.5 . . ?
H01H C016 H01I 109.5 . . ?
C00S C017 H01J 109.5 . . ?
C00S C017 H01K 109.5 . . ?
C00S C017 H01L 109.5 . . ?
H01J C017 H01K 109.5 . . ?
H01J C017 H01L 109.5 . . ?
H01K C017 H01L 109.5 . . ?
C00L C018 H01M 109.5 . . ?
C00L C018 H01N 109.5 . . ?
C00L C018 H01O 109.5 . . ?
H01M C018 H01N 109.5 . . ?
H01M C018 H01O 109.5 . . ?
H01N C018 H01O 109.5 . . ?
C00L C019 H01P 109.5 . . ?
C00L C019 H01Q 109.5 . . ?
C00L C019 H01R 109.5 . . ?
H01P C019 H01Q 109.5 . . ?
H01P C019 H01R 109.5 . . ?
H01Q C019 H01R 109.5 . . ?
C00R C01A H01S 120.1 . . ?
C01C C01A C00R 119.8(3) . . ?
C01C C01A H01S 120.1 . . ?
C011 C01B H01T 119.7 . . ?
C01D C01B C011 120.5(3) . . ?
C01D C01B H01T 119.7 . . ?
C01A C01C H01U 119.9 . . ?
C01A C01C C01E 120.1(3) . . ?
C01E C01C H01U 119.9 . . ?
C01B C01D H01V 120.4 . . ?
C01F C01D C01B 119.3(3) . . ?
C01F C01D H01V 120.4 . . ?
C00T C01E H01W 119.9 . . ?
C01C C01E C00T 120.2(3) . . ?
C01C C01E H01W 119.9 . . ?
C015 C01F H01X 119.8 . . ?
C01D C01F C015 120.4(3) . . ?
C01D C01F H01X 119.8 . . ?

loop_
_geom_bond_atom_site_label_1
_geom_bond_atom_site_label_2
_geom_bond_distance
_geom_bond_site_symmetry_2
_geom_bond_publ_flag
Sn01 C006 2.126(3) . ?
Sn01 C007 2.144(3) . ?
Sn01 C00G 2.132(3) . ?
Sn01 C00K 2.138(3) . ?
P002 N003 1.704(2) . ?
P002 N004 1.711(2) . ?
P002 C006 1.827(3) . ?
N003 C008 1.463(3) . ?
N003 C00A 1.434(3) . ?
N004 C009 1.439(3) . ?
N004 C00C 1.459(3) . ?
N005 C006 1.313(3) . ?
N005 N00E 1.141(3) . ?
C007 C00I 1.394(4) . ?
C007 C00P 1.393(4) . ?
C008 H00A 0.9900 . ?
C008 H00B 0.9900 . ?
C008 C00C 1.525(4) . ?
C009 C00D 1.412(3) . ?
C009 C00H 1.406(4) . ?
C00A C00F 1.404(3) . ?
C00A C00J 1.413(4) . ?
C00B H00C 1.0000 . ?
C00B C00F 1.515(4) . ?
C00B C00X 1.536(4) . ?
C00B C012 1.531(4) . ?
C00C H00D 0.9900 . ?
C00C H00E 0.9900 . ?
C00D C00M 1.518(4) . ?
C00D C00Q 1.396(4) . ?
C00F C00W 1.397(4) . ?
C00G C00R 1.398(4) . ?
C00G C00T 1.386(4) . ?
C00H C00N 1.393(4) . ?
C00H C00S 1.518(3) . ?
C00I H00I 0.9500 . ?
C00I C00U 1.392(4) . ?
C00J C00L 1.520(4) . ?
C00J C00O 1.390(4) . ?
C00K C011 1.391(4) . ?
C00K C015 1.391(4) . ?
C00L H00L 1.0000 . ?
C00L C018 1.530(4) . ?
C00L C019 1.533(4) . ?
C00M H00M 1.0000 . ?
C00M C00V 1.531(4) . ?
C00M C016 1.531(4) . ?
C00N H00N 0.9500 . ?
C00N C00Z 1.386(4) . ?
C00O H00O 0.9500 . ?
C00O C010 1.383(4) . ?
C00P H00P 0.9500 . ?
C00P C013 1.386(4) . ?
C00Q H00Q 0.9500 . ?
C00Q C00Z 1.373(4) . ?
C00R H00R 0.9500 . ?
C00R C01A 1.386(4) . ?
C00S H00S 1.0000 . ?
C00S C014 1.530(4) . ?
C00S C017 1.538(3) . ?
C00T H00T 0.9500 . ?
C00T C01E 1.392(4) . ?
C00U H00U 0.9500 . ?
C00U C00Y 1.382(4) . ?
C00V H00F 0.9800 . ?
C00V H00G 0.9800 . ?
C00V H00H 0.9800 . ?
C00W H00W 0.9500 . ?
C00W C010 1.378(4) . ?
C00X H00J 0.9800 . ?
C00X H00K 0.9800 . ?
C00X H00V 0.9800 . ?
C00Y H00Y 0.9500 . ?
C00Y C013 1.384(4) . ?
C00Z H00Z 0.9500 . ?
C010 H010 0.9500 . ?
C011 H011 0.9500 . ?
C011 C01B 1.387(4) . ?
C012 H01A 0.9800 . ?
C012 H01B 0.9800 . ?
C012 H01C 0.9800 . ?
C013 H013 0.9500 . ?
C014 H01D 0.9800 . ?
C014 H01E 0.9800 . ?
C014 H01F 0.9800 . ?
C015 H015 0.9500 . ?
C015 C01F 1.380(4) . ?
C016 H01G 0.9800 . ?
C016 H01H 0.9800 . ?
C016 H01I 0.9800 . ?
C017 H01J 0.9800 . ?
C017 H01K 0.9800 . ?
C017 H01L 0.9800 . ?
C018 H01M 0.9800 . ?
C018 H01N 0.9800 . ?
C018 H01O 0.9800 . ?
C019 H01P 0.9800 . ?
C019 H01Q 0.9800 . ?
C019 H01R 0.9800 . ?
C01A H01S 0.9500 . ?
C01A C01C 1.375(5) . ?
C01B H01T 0.9500 . ?
C01B C01D 1.382(5) . ?
C01C H01U 0.9500 . ?
C01C C01E 1.378(5) . ?
C01D H01V 0.9500 . ?
C01D C01F 1.378(5) . ?
C01E H01W 0.9500 . ?
C01F H01X 0.9500 . ?

loop_
_geom_torsion_atom_site_label_1
_geom_torsion_atom_site_label_2
_geom_torsion_atom_site_label_3
_geom_torsion_atom_site_label_4
_geom_torsion
_geom_torsion_site_symmetry_1
_geom_torsion_site_symmetry_2
_geom_torsion_site_symmetry_3
_geom_torsion_site_symmetry_4
_geom_torsion_publ_flag
Sn01 C007 C00I C00U -172.67(19) . . . . ?
Sn01 C007 C00P C013 173.7(2) . . . . ?
Sn01 C00G C00R C01A -177.5(2) . . . . ?
Sn01 C00G C00T C01E 177.5(2) . . . . ?
Sn01 C00K C011 C01B -173.1(2) . . . . ?
Sn01 C00K C015 C01F 173.3(2) . . . . ?
P002 N003 C008 C00C 34.1(2) . . . . ?
P002 N003 C00A C00F 96.4(2) . . . . ?
P002 N003 C00A C00J -82.5(2) . . . . ?
P002 N004 C009 C00D 65.0(3) . . . . ?
P002 N004 C009 C00H -114.7(2) . . . . ?
P002 N004 C00C C008 25.3(2) . . . . ?
N003 P002 N004 C009 -159.70(18) . . . . ?
N003 P002 N004 C00C -5.64(18) . . . . ?
N003 P002 C006 Sn01 130.33(14) . . . . ?
N003 P002 C006 N005 -53.5(3) . . . . ?
N003 C008 C00C N004 -35.0(3) . . . . ?
N003 C00A C00F C00B 1.0(3) . . . . ?
N003 C00A C00F C00W -179.2(2) . . . . ?
N003 C00A C00J C00L -2.4(3) . . . . ?
N003 C00A C00J C00O 176.4(2) . . . . ?
N004 P002 N003 C008 -17.64(17) . . . . ?
N004 P002 N003 C00A 176.96(19) . . . . ?
N004 P002 C006 Sn01 -134.33(14) . . . . ?
N004 P002 C006 N005 41.8(2) . . . . ?
N004 C009 C00D C00M 1.5(4) . . . . ?
N004 C009 C00D C00Q -179.1(2) . . . . ?
N004 C009 C00H C00N 179.5(2) . . . . ?
N004 C009 C00H C00S 1.5(3) . . . . ?
C006 P002 N003 C008 87.84(19) . . . . ?
C006 P002 N003 C00A -77.6(2) . . . . ?
C006 P002 N004 C009 89.39(19) . . . . ?
C006 P002 N004 C00C -116.54(18) . . . . ?
C007 C00I C00U C00Y -0.8(4) . . . . ?
C007 C00P C013 C00Y -0.7(4) . . . . ?
C008 N003 C00A C00F -67.7(3) . . . . ?
C008 N003 C00A C00J 113.4(3) . . . . ?
C009 N004 C00C C008 179.8(2) . . . . ?
C009 C00D C00M C00V -118.0(3) . . . . ?
C009 C00D C00M C016 117.9(3) . . . . ?
C009 C00D C00Q C00Z -0.3(4) . . . . ?
C009 C00H C00N C00Z -0.7(4) . . . . ?
C009 C00H C00S C014 -123.7(3) . . . . ?
C009 C00H C00S C017 112.4(3) . . . . ?
C00A N003 C008 C00C -160.7(2) . . . . ?
C00A C00F C00W C010 3.0(4) . . . . ?
C00A C00J C00L C018 -131.7(3) . . . . ?
C00A C00J C00L C019 105.5(3) . . . . ?
C00A C00J C00O C010 2.8(4) . . . . ?
C00B C00F C00W C010 -177.2(2) . . . . ?
C00C N004 C009 C00D -88.0(3) . . . . ?
C00C N004 C009 C00H 92.3(3) . . . . ?
C00D C009 C00H C00N -0.2(3) . . . . ?
C00D C009 C00H C00S -178.2(2) . . . . ?
C00D C00Q C00Z C00N -0.6(4) . . . . ?
C00F C00A C00J C00L 178.8(2) . . . . ?
C00F C00A C00J C00O -2.5(4) . . . . ?
C00F C00W C010 C00O -2.6(4) . . . . ?
C00G C00R C01A C01C 0.3(4) . . . . ?
C00G C00T C01E C01C -0.3(5) . . . . ?
C00H C009 C00D C00M -178.8(2) . . . . ?
C00H C009 C00D C00Q 0.6(3) . . . . ?
C00H C00N C00Z C00Q 1.0(4) . . . . ?
C00I C007 C00P C013 0.1(4) . . . . ?
C00I C00U C00Y C013 0.3(4) . . . . ?
C00J C00A C00F C00B 179.8(2) . . . . ?
C00J C00A C00F C00W -0.4(4) . . . . ?
C00J C00O C010 C00W -0.3(4) . . . . ?
C00K C011 C01B C01D -0.1(5) . . . . ?
C00K C015 C01F C01D -0.1(5) . . . . ?
C00L C00J C00O C010 -178.4(3) . . . . ?
C00M C00D C00Q C00Z 179.2(2) . . . . ?
C00N C00H C00S C014 58.2(3) . . . . ?
C00N C00H C00S C017 -65.7(3) . . . . ?
C00O C00J C00L C018 49.5(3) . . . . ?
C00O C00J C00L C019 -73.2(3) . . . . ?
C00P C007 C00I C00U 0.6(4) . . . . ?
C00Q C00D C00M C00V 62.6(3) . . . . ?
C00Q C00D C00M C016 -61.5(3) . . . . ?
C00R C00G C00T C01E -0.6(4) . . . . ?
C00R C01A C01C C01E -1.2(5) . . . . ?
C00S C00H C00N C00Z 177.4(2) . . . . ?
C00T C00G C00R C01A 0.6(4) . . . . ?
C00U C00Y C013 C00P 0.4(4) . . . . ?
C00X C00B C00F C00A -127.7(3) . . . . ?
C00X C00B C00F C00W 52.5(3) . . . . ?
C011 C00K C015 C01F -0.3(4) . . . . ?
C011 C01B C01D C01F -0.3(5) . . . . ?
C012 C00B C00F C00A 107.6(3) . . . . ?
C012 C00B C00F C00W -72.3(3) . . . . ?
C015 C00K C011 C01B 0.4(4) . . . . ?
C01A C01C C01E C00T 1.2(5) . . . . ?
C01B C01D C01F C015 0.3(5) . . . . ?
